data_7705441
loop_
_publ_author_name
'Harloff, J\"org'
'Schulz, Axel'
'Stoer, Philip'
'Villinger, Alexander'

_publ_section_title
;
 Pseudohalide HCN aggregate ions:
 [N<sub>3</sub>(HCN)<sub>3</sub>]<sup>-</sup>,
 [OCN(HCN)<sub>3</sub>]<sup>-</sup>, [SCN(HCN)<sub>2</sub>]<sup>-</sup>
 and [P(CN&#x00B7;HCN)<sub>2</sub>]<sup>-</sup>&#x2009;.
;
_journal_issue 38
_journal_name_full 'Dalton transactions (Cambridge, England : 2003)'
_journal_page_first 13345
_journal_page_last 13351
_journal_paper_doi 10.1039/d0dt02973d
_journal_volume 49
_journal_year 2020
_chemical_formula_moiety 'C36 H30 N P2 +, C3 H3 N6 -'
_chemical_formula_sum 'C39 H33 N7 P2'
_chemical_formula_weight 661.66
_space_group_crystal_system monoclinic
_space_group_IT_number 15
_space_group_name_Hall '-C 2yc'
_space_group_name_H-M_alt 'C 1 2/c 1'
_atom_sites_solution_hydrogens mixed
_audit_creation_method SHELXL-2014/7
_audit_update_record
;
2020-08-20 deposited with the CCDC.	2020-09-14 downloaded from the CCDC.
;
_cell_angle_alpha 90
_cell_angle_beta 116.1050(10)
_cell_angle_gamma 90
_cell_formula_units_Z 4
_cell_length_a 16.1472(5)
_cell_length_b 16.1089(6)
_cell_length_c 15.3501(5)
_cell_measurement_reflns_used 4968
_cell_measurement_temperature 123(2)
_cell_measurement_theta_max 33.41
_cell_measurement_theta_min 2.81
_cell_volume 3585.5(2)
_computing_cell_refinement 'Bruker Apex V7.51A'
_computing_data_collection 'Bruker Apex V7.51A'
_computing_data_reduction 'Bruker SAINT'
_computing_molecular_graphics 'ORTEP-3v2.01 (Farrugia, 1997)'
_computing_publication_material 'SHELXL-2014/7 (Sheldrick, 2014)'
_computing_structure_refinement 'SHELXL-2014/7 (Sheldrick, 2014)'
_computing_structure_solution 'Bruker SHELXTL'
_diffrn_ambient_temperature 123(2)
_diffrn_measured_fraction_theta_full 0.995
_diffrn_measured_fraction_theta_max 0.996
_diffrn_measurement_device_type 'Bruker D8 QUEST diffractometer'
_diffrn_measurement_method 'phi and omega scans'
_diffrn_radiation_type MoK\a
_diffrn_radiation_wavelength 0.71073
_diffrn_reflns_av_R_equivalents 0.0327
_diffrn_reflns_av_unetI/netI 0.0214
_diffrn_reflns_Laue_measured_fraction_full 0.995
_diffrn_reflns_Laue_measured_fraction_max 0.996
_diffrn_reflns_limit_h_max 22
_diffrn_reflns_limit_h_min -22
_diffrn_reflns_limit_k_max 21
_diffrn_reflns_limit_k_min -21
_diffrn_reflns_limit_l_max 20
_diffrn_reflns_limit_l_min -20
_diffrn_reflns_number 35443
_diffrn_reflns_point_group_measured_fraction_full 0.995
_diffrn_reflns_point_group_measured_fraction_max 0.996
_diffrn_reflns_theta_full 25.242
_diffrn_reflns_theta_max 28.998
_diffrn_reflns_theta_min 2.754
_diffrn_source 'microfocus sealed tube'
_exptl_absorpt_coefficient_mu 0.159
_exptl_absorpt_correction_T_max 0.7470
_exptl_absorpt_correction_T_min 0.7037
_exptl_absorpt_correction_type multi-scan
_exptl_absorpt_process_details '(SADABS; Sheldrick, 2014)'
_exptl_crystal_colour colourless
_exptl_crystal_density_diffrn 1.226
_exptl_crystal_description block
_exptl_crystal_F_000 1384
_exptl_crystal_size_max 0.240
_exptl_crystal_size_mid 0.170
_exptl_crystal_size_min 0.110
_refine_diff_density_max 0.320
_refine_diff_density_min -0.323
_refine_diff_density_rms 0.043
_refine_ls_extinction_method none
_refine_ls_goodness_of_fit_ref 1.042
_refine_ls_hydrogen_treatment mixed
_refine_ls_matrix_type full
_refine_ls_number_parameters 270
_refine_ls_number_reflns 4757
_refine_ls_number_restraints 0
_refine_ls_restrained_S_all 1.042
_refine_ls_R_factor_all 0.0460
_refine_ls_R_factor_gt 0.0356
_refine_ls_shift/su_max 0.001
_refine_ls_shift/su_mean 0.000
_refine_ls_structure_factor_coef Fsqd
_refine_ls_weighting_details 'w=1/[\s^2^(Fo^2^)+(0.0407P)^2^+3.0093P] where P=(Fo^2^+2Fc^2^)/3'
_refine_ls_weighting_scheme calc
_refine_ls_wR_factor_gt 0.0872
_refine_ls_wR_factor_ref 0.0942
_reflns_Friedel_coverage 0.000
_reflns_number_gt 3987
_reflns_number_total 4757
_reflns_threshold_expression 'I > 2\s(I)'
_cod_data_source_file d0dt02973d2.cif
_cod_data_source_block av_ps294
_cod_depositor_comments 'Adding full bibliography for 7705438--7705442.cif.'
_cod_original_sg_symbol_H-M 'C 2/c'
_cod_database_code 7705441
_shelx_shelxl_version_number 2014/7
_shelx_space_group_comment
;
The symmetry employed for this shelxl refinement is uniquely defined
by the following loop, which should always be used as a source of
symmetry information in preference to the above space-group names.
They are only intended as comments.
;
_shelx_estimated_absorpt_t_min 0.963
_shelx_estimated_absorpt_t_max 0.983

loop_
_space_group_symop_operation_xyz
'x, y, z'
'-x, y, -z+1/2'
'x+1/2, y+1/2, z'
'-x+1/2, y+1/2, -z+1/2'
'-x, -y, -z'
'x, -y, z-1/2'
'-x+1/2, -y+1/2, -z'
'x+1/2, -y+1/2, z-1/2'

loop_
_atom_site_label
_atom_site_type_symbol
_atom_site_fract_x
_atom_site_fract_y
_atom_site_fract_z
_atom_site_U_iso_or_equiv
_atom_site_adp_type
_atom_site_occupancy
_atom_site_site_symmetry_order
_atom_site_calc_flag
_atom_site_refinement_flags_posn
_atom_site_refinement_flags_adp
_atom_site_refinement_flags_occupancy
_atom_site_disorder_assembly
_atom_site_disorder_group
N1 N 1.1138(3) 0.5805(2) 0.4470(2) 0.0567(8) Uani 0.5 1 d . . P A -1
N2 N 1.0862(4) 0.5149(3) 0.4138(5) 0.0370(11) Uani 0.5 1 d . . P A -1
N3 N 1.0627(4) 0.4505(6) 0.3825(4) 0.0470(15) Uani 0.5 1 d . . P A -1
N4 N 1.1062(2) 0.70118(18) 0.6798(2) 0.0475(7) Uani 0.5 1 d . . P B -1
C1 C 1.1120(11) 0.6678(9) 0.6168(12) 0.040(2) Uani 0.5 1 d . . P B -1
N5 N 0.8416(3) 0.3108(2) 0.3646(3) 0.0519(10) Uani 0.5 1 d . . P C -1
C2 C 0.9041(11) 0.3464(9) 0.3757(12) 0.039(2) Uani 0.5 1 d . . P C -1
C3 C 0.9609(3) 0.4566(3) 0.1629(4) 0.0421(12) Uani 0.5 1 d . . P D -1
N6 N 0.9204(5) 0.4745(6) 0.0828(8) 0.066(3) Uani 0.5 1 d . . P D -1
P1 P 0.59501(2) 0.43783(2) 0.82800(2) 0.01665(8) Uani 1 1 d . . . . .
N7 N 0.5000 0.40203(8) 0.7500 0.0214(3) Uani 1 2 d S T P . .
C4 C 0.59130(7) 0.54470(7) 0.86005(8) 0.0194(2) Uani 1 1 d . . . . .
C5 C 0.63586(9) 0.60696(8) 0.83465(10) 0.0295(3) Uani 1 1 d . . . . .
H5 H 0.6728 0.5936 0.8026 0.035 Uiso 1 1 calc R U . . .
C6 C 0.62608(11) 0.68920(9) 0.85635(12) 0.0407(3) Uani 1 1 d . . . . .
H6 H 0.6567 0.7320 0.8392 0.049 Uiso 1 1 calc R U . . .
C7 C 0.57230(11) 0.70897(9) 0.90254(11) 0.0398(3) Uani 1 1 d . . . . .
H7 H 0.5659 0.7653 0.9170 0.048 Uiso 1 1 calc R U . . .
C8 C 0.52760(10) 0.64715(9) 0.92793(10) 0.0361(3) Uani 1 1 d . . . . .
H8 H 0.4907 0.6610 0.9599 0.043 Uiso 1 1 calc R U . . .
C9 C 0.66290(8) 0.39824(7) 0.69530(9) 0.0249(2) Uani 1 1 d . . . . .
H9 H 0.6011 0.3848 0.6518 0.030 Uiso 1 1 calc R U . . .
C10 C 0.53668(9) 0.56512(8) 0.90674(9) 0.0273(3) Uani 1 1 d . . . . .
H10 H 0.5058 0.5226 0.9239 0.033 Uiso 1 1 calc R U . . .
C11 C 0.68375(8) 0.42777(7) 0.78780(8) 0.0195(2) Uani 1 1 d . . . . .
C12 C 0.73323(10) 0.38845(8) 0.66687(10) 0.0327(3) Uani 1 1 d . . . . .
H12 H 0.7193 0.3688 0.6036 0.039 Uiso 1 1 calc R U . . .
C13 C 0.82334(10) 0.40731(9) 0.73056(12) 0.0355(3) Uani 1 1 d . . . . .
H13 H 0.8710 0.4004 0.7108 0.043 Uiso 1 1 calc R U . . .
C14 C 0.84452(9) 0.43622(8) 0.82298(12) 0.0338(3) Uani 1 1 d . . . . .
H14 H 0.9066 0.4489 0.8665 0.041 Uiso 1 1 calc R U . . .
C15 C 0.77500(8) 0.44661(8) 0.85193(10) 0.0264(3) Uani 1 1 d . . . . .
H15 H 0.7894 0.4665 0.9152 0.032 Uiso 1 1 calc R U . . .
C16 C 0.63225(7) 0.37758(7) 0.93709(8) 0.0198(2) Uani 1 1 d . . . . .
C17 C 0.68817(8) 0.41203(8) 1.02758(8) 0.0231(2) Uani 1 1 d . . . . .
H17 H 0.7036 0.4693 1.0328 0.028 Uiso 1 1 calc R U . . .
C18 C 0.72109(9) 0.36253(8) 1.10991(9) 0.0270(3) Uani 1 1 d . . . . .
H18 H 0.7589 0.3860 1.1716 0.032 Uiso 1 1 calc R U . . .
C19 C 0.69891(8) 0.27875(8) 1.10233(9) 0.0274(3) Uani 1 1 d . . . . .
H19 H 0.7217 0.2450 1.1588 0.033 Uiso 1 1 calc R U . . .
C20 C 0.64362(9) 0.24411(8) 1.01259(9) 0.0288(3) Uani 1 1 d . . . . .
H20 H 0.6286 0.1867 1.0078 0.035 Uiso 1 1 calc R U . . .
C21 C 0.61004(8) 0.29310(8) 0.92956(9) 0.0250(2) Uani 1 1 d . . . . .
H21 H 0.5723 0.2694 0.8681 0.030 Uiso 1 1 calc R U . . .
H3 H 0.993(4) 0.445(2) 0.227(4) 0.052(14) Uiso 0.5 1 d . . P E -1
H1 H 1.117(3) 0.638(3) 0.566(3) 0.066(13) Uiso 0.5 1 d . . P F -1
H2 H 0.953(3) 0.380(3) 0.385(3) 0.055(12) Uiso 0.5 1 d . . P G -1

loop_
_atom_site_aniso_label
_atom_site_aniso_U_11
_atom_site_aniso_U_22
_atom_site_aniso_U_33
_atom_site_aniso_U_23
_atom_site_aniso_U_13
_atom_site_aniso_U_12
N1 0.088(2) 0.0445(18) 0.0454(16) 0.0041(14) 0.0361(17) 0.0082(16)
N2 0.0361(16) 0.047(3) 0.0323(16) 0.020(2) 0.0187(14) 0.0203(18)
N3 0.040(3) 0.055(3) 0.040(5) 0.012(3) 0.012(4) 0.001(2)
N4 0.0534(17) 0.0380(15) 0.0372(14) 0.0035(12) 0.0073(12) 0.0091(12)
C1 0.042(6) 0.038(6) 0.036(3) 0.015(3) 0.013(3) 0.005(4)
N5 0.047(2) 0.0401(19) 0.065(2) 0.0093(16) 0.0203(19) 0.0018(17)
C2 0.041(5) 0.031(4) 0.040(3) 0.014(3) 0.013(3) 0.006(3)
C3 0.028(2) 0.056(2) 0.042(3) -0.014(2) 0.015(2) -0.0072(17)
N6 0.034(3) 0.115(11) 0.038(4) -0.023(5) 0.006(3) -0.021(5)
P1 0.01463(13) 0.01465(14) 0.01804(14) 0.00078(10) 0.00479(10) -0.00029(9)
N7 0.0168(6) 0.0168(6) 0.0238(7) 0.000 0.0027(5) 0.000
C4 0.0191(5) 0.0173(5) 0.0176(5) -0.0007(4) 0.0042(4) 0.0018(4)
C5 0.0342(6) 0.0198(6) 0.0380(7) -0.0023(5) 0.0191(6) -0.0026(5)
C6 0.0537(9) 0.0175(6) 0.0532(9) -0.0024(6) 0.0255(7) -0.0047(6)
C7 0.0538(9) 0.0222(6) 0.0362(7) -0.0061(5) 0.0130(7) 0.0095(6)
C8 0.0441(8) 0.0349(7) 0.0297(7) -0.0003(5) 0.0167(6) 0.0165(6)
C9 0.0273(6) 0.0202(6) 0.0268(6) 0.0009(4) 0.0116(5) 0.0050(4)
C10 0.0291(6) 0.0277(6) 0.0258(6) 0.0026(5) 0.0127(5) 0.0061(5)
C11 0.0197(5) 0.0143(5) 0.0244(5) 0.0031(4) 0.0096(4) 0.0017(4)
C12 0.0443(7) 0.0256(6) 0.0369(7) 0.0050(5) 0.0259(6) 0.0104(5)
C13 0.0373(7) 0.0248(6) 0.0594(9) 0.0089(6) 0.0350(7) 0.0061(5)
C14 0.0226(6) 0.0274(7) 0.0537(9) 0.0034(6) 0.0187(6) -0.0020(5)
C15 0.0207(5) 0.0242(6) 0.0326(6) 0.0000(5) 0.0103(5) -0.0025(4)
C16 0.0160(5) 0.0196(5) 0.0218(5) 0.0036(4) 0.0066(4) 0.0004(4)
C17 0.0237(5) 0.0204(5) 0.0229(5) 0.0012(4) 0.0082(5) -0.0010(4)
C18 0.0259(6) 0.0304(6) 0.0215(6) 0.0028(5) 0.0073(5) 0.0015(5)
C19 0.0242(6) 0.0295(6) 0.0270(6) 0.0107(5) 0.0099(5) 0.0057(5)
C20 0.0281(6) 0.0207(6) 0.0340(7) 0.0075(5) 0.0105(5) 0.0003(5)
C21 0.0220(5) 0.0210(6) 0.0261(6) 0.0023(4) 0.0053(5) -0.0022(4)

loop_
_atom_type_symbol
_atom_type_description
_atom_type_scat_dispersion_real
_atom_type_scat_dispersion_imag
_atom_type_scat_source
C C 0.0033 0.0016 'International Tables Vol C Tables 4.2.6.8 and 6.1.1.4'
H H 0.0000 0.0000 'International Tables Vol C Tables 4.2.6.8 and 6.1.1.4'
N N 0.0061 0.0033 'International Tables Vol C Tables 4.2.6.8 and 6.1.1.4'
P P 0.1023 0.0942 'International Tables Vol C Tables 4.2.6.8 and 6.1.1.4'

loop_
_geom_angle_atom_site_label_1
_geom_angle_atom_site_label_2
_geom_angle_atom_site_label_3
_geom_angle
_geom_angle_site_symmetry_1
_geom_angle_site_symmetry_3
_geom_angle_publ_flag
N3 N2 N1 177.6(6) . . ?
N4 C1 H1 178(3) . . ?
N5 C2 H2 175(3) . . ?
N6 C3 H3 178(2) . . ?
N7 P1 C16 108.92(5) . . ?
N7 P1 C4 114.71(6) . . ?
C16 P1 C4 107.47(5) . . ?
N7 P1 C11 111.15(4) . . ?
C16 P1 C11 106.31(5) . . ?
C4 P1 C11 107.90(5) . . ?
P1 N7 P1 137.24(9) . 2_656 ?
C5 C4 C10 119.75(11) . . ?
C5 C4 P1 122.12(9) . . ?
C10 C4 P1 118.01(9) . . ?
C4 C5 C6 119.58(13) . . ?
C4 C5 H5 120.2 . . ?
C6 C5 H5 120.2 . . ?
C7 C6 C5 120.43(14) . . ?
C7 C6 H6 119.8 . . ?
C5 C6 H6 119.8 . . ?
C6 C7 C8 120.25(13) . . ?
C6 C7 H7 119.9 . . ?
C8 C7 H7 119.9 . . ?
C7 C8 C10 119.93(13) . . ?
C7 C8 H8 120.0 . . ?
C10 C8 H8 120.0 . . ?
C11 C9 C12 119.60(12) . . ?
C11 C9 H9 120.2 . . ?
C12 C9 H9 120.2 . . ?
C8 C10 C4 120.06(13) . . ?
C8 C10 H10 120.0 . . ?
C4 C10 H10 120.0 . . ?
C9 C11 C15 119.97(11) . . ?
C9 C11 P1 120.61(9) . . ?
C15 C11 P1 119.36(9) . . ?
C13 C12 C9 120.18(13) . . ?
C13 C12 H12 119.9 . . ?
C9 C12 H12 119.9 . . ?
C12 C13 C14 120.44(12) . . ?
C12 C13 H13 119.8 . . ?
C14 C13 H13 119.8 . . ?
C13 C14 C15 119.90(13) . . ?
C13 C14 H14 120.0 . . ?
C15 C14 H14 120.0 . . ?
C14 C15 C11 119.91(12) . . ?
C14 C15 H15 120.0 . . ?
C11 C15 H15 120.0 . . ?
C17 C16 C21 119.93(10) . . ?
C17 C16 P1 121.19(9) . . ?
C21 C16 P1 118.71(9) . . ?
C18 C17 C16 119.91(11) . . ?
C18 C17 H17 120.0 . . ?
C16 C17 H17 120.0 . . ?
C17 C18 C19 120.09(12) . . ?
C17 C18 H18 120.0 . . ?
C19 C18 H18 120.0 . . ?
C20 C19 C18 120.27(11) . . ?
C20 C19 H19 119.9 . . ?
C18 C19 H19 119.9 . . ?
C19 C20 C21 120.20(12) . . ?
C19 C20 H20 119.9 . . ?
C21 C20 H20 119.9 . . ?
C20 C21 C16 119.60(11) . . ?
C20 C21 H21 120.2 . . ?
C16 C21 H21 120.2 . . ?

loop_
_geom_bond_atom_site_label_1
_geom_bond_atom_site_label_2
_geom_bond_distance
_geom_bond_site_symmetry_2
_geom_bond_publ_flag
N1 N2 1.172(7) . ?
N2 N3 1.136(13) . ?
N4 C1 1.145(18) . ?
C1 H1 0.94(5) . ?
N5 C2 1.106(12) . ?
C2 H2 0.92(5) . ?
C3 N6 1.147(11) . ?
C3 H3 0.90(5) . ?
P1 N7 1.5822(6) . ?
P1 C16 1.7948(11) . ?
P1 C4 1.7986(11) . ?
P1 C11 1.7996(12) . ?
N7 P1 1.5822(6) 2_656 ?
C4 C5 1.3866(17) . ?
C4 C10 1.3986(17) . ?
C5 C6 1.3918(19) . ?
C5 H5 0.9500 . ?
C6 C7 1.378(2) . ?
C6 H6 0.9500 . ?
C7 C8 1.383(2) . ?
C7 H7 0.9500 . ?
C8 C10 1.3839(19) . ?
C8 H8 0.9500 . ?
C9 C11 1.3910(17) . ?
C9 C12 1.3932(18) . ?
C9 H9 0.9500 . ?
C10 H10 0.9500 . ?
C11 C15 1.3984(16) . ?
C12 C13 1.383(2) . ?
C12 H12 0.9500 . ?
C13 C14 1.385(2) . ?
C13 H13 0.9500 . ?
C14 C15 1.3875(18) . ?
C14 H14 0.9500 . ?
C15 H15 0.9500 . ?
C16 C17 1.3961(16) . ?
C16 C21 1.3991(16) . ?
C17 C18 1.3872(16) . ?
C17 H17 0.9500 . ?
C18 C19 1.3879(19) . ?
C18 H18 0.9500 . ?
C19 C20 1.3869(18) . ?
C19 H19 0.9500 . ?
C20 C21 1.3904(17) . ?
C20 H20 0.9500 . ?
C21 H21 0.9500 . ?

loop_
_geom_torsion_atom_site_label_1
_geom_torsion_atom_site_label_2
_geom_torsion_atom_site_label_3
_geom_torsion_atom_site_label_4
_geom_torsion
_geom_torsion_site_symmetry_1
_geom_torsion_site_symmetry_2
_geom_torsion_site_symmetry_3
_geom_torsion_site_symmetry_4
_geom_torsion_publ_flag
C16 P1 N7 P1 138.42(4) . . . 2_656 ?
C4 P1 N7 P1 17.95(4) . . . 2_656 ?
C11 P1 N7 P1 -104.78(4) . . . 2_656 ?
N7 P1 C4 C5 -111.26(10) . . . . ?
C16 P1 C4 C5 127.48(10) . . . . ?
C11 P1 C4 C5 13.21(12) . . . . ?
N7 P1 C4 C10 64.69(10) . . . . ?
C16 P1 C4 C10 -56.56(10) . . . . ?
C11 P1 C4 C10 -170.83(9) . . . . ?
C10 C4 C5 C6 0.30(19) . . . . ?
P1 C4 C5 C6 176.19(11) . . . . ?
C4 C5 C6 C7 -0.2(2) . . . . ?
C5 C6 C7 C8 0.1(2) . . . . ?
C6 C7 C8 C10 -0.1(2) . . . . ?
C7 C8 C10 C4 0.2(2) . . . . ?
C5 C4 C10 C8 -0.34(18) . . . . ?
P1 C4 C10 C8 -176.39(10) . . . . ?
C12 C9 C11 C15 -0.66(18) . . . . ?
C12 C9 C11 P1 -177.94(9) . . . . ?
N7 P1 C11 C9 5.09(11) . . . . ?
C16 P1 C11 C9 123.47(10) . . . . ?
C4 P1 C11 C9 -121.49(10) . . . . ?
N7 P1 C11 C15 -172.21(9) . . . . ?
C16 P1 C11 C15 -53.82(10) . . . . ?
C4 P1 C11 C15 61.22(10) . . . . ?
C11 C9 C12 C13 0.56(19) . . . . ?
C9 C12 C13 C14 -0.1(2) . . . . ?
C12 C13 C14 C15 -0.2(2) . . . . ?
C13 C14 C15 C11 0.1(2) . . . . ?
C9 C11 C15 C14 0.34(18) . . . . ?
P1 C11 C15 C14 177.65(10) . . . . ?
N7 P1 C16 C17 -152.41(9) . . . . ?
C4 P1 C16 C17 -27.58(11) . . . . ?
C11 P1 C16 C17 87.74(10) . . . . ?
N7 P1 C16 C21 32.37(11) . . . . ?
C4 P1 C16 C21 157.19(9) . . . . ?
C11 P1 C16 C21 -87.48(10) . . . . ?
C21 C16 C17 C18 -0.41(18) . . . . ?
P1 C16 C17 C18 -175.58(9) . . . . ?
C16 C17 C18 C19 0.33(18) . . . . ?
C17 C18 C19 C20 -0.14(19) . . . . ?
C18 C19 C20 C21 0.02(19) . . . . ?
C19 C20 C21 C16 -0.10(19) . . . . ?
C17 C16 C21 C20 0.30(18) . . . . ?
P1 C16 C21 C20 175.58(9) . . . . ?
